data_4075829
loop_
_publ_author_name
'Amijs, Catelijne H. M.'
'van Klink, Gerard P. M.'
'Lutz, Martin'
'Spek, Anthony L.'
'van Koten, Gerard'

_publ_section_title
;
 Functionalized Homolepticcis- andtrans-C,N-ortho-Chelated Aminoaryl
 Platinum(II) Complexes
;
_journal_issue 12
_journal_name_full Organometallics
_journal_page_first 2944
_journal_paper_doi 10.1021/om050144s
_journal_volume 24
_journal_year 2005
_chemical_formula_moiety 'C50 H70 Cl2 N2 Pd2 Pt S4, 2(C H2 Cl2)'
_chemical_formula_sum 'C52 H74 Cl6 N2 Pd2 Pt S4'
_chemical_formula_weight 1475.96
_chemical_name_systematic
; 
 ? 
;
_space_group_IT_number 2
_symmetry_cell_setting triclinic
_symmetry_space_group_name_Hall '-P 1'
_symmetry_space_group_name_H-M 'P -1'
_atom_sites_solution_hydrogens geom
_atom_sites_solution_primary heavy
_atom_sites_solution_secondary difmap
_audit_creation_method SHELXL-97
_cell_angle_alpha 86.1892(7)
_cell_angle_beta 79.8100(8)
_cell_angle_gamma 82.8972(4)
_cell_formula_units_Z 2
_cell_length_a 11.0727(1)
_cell_length_b 17.2827(2)
_cell_length_c 18.1957(2)
_cell_measurement_reflns_used 101991
_cell_measurement_temperature 150(2)
_cell_measurement_theta_max 27.48
_cell_measurement_theta_min 1.02
_cell_volume 3397.27(6)
_computing_cell_refinement HKL2000
_computing_data_collection 'Nonius COLLECT'
_computing_data_reduction 'HKL2000, SortAV, SQUEEZE'
_computing_structure_refinement 'SHELXL-97 (Sheldrick, 1997)'
_computing_structure_solution 'DIRDIF-99 (Beurskens et al., 1999)'
_diffrn_ambient_temperature 150(2)
_diffrn_measured_fraction_theta_full 0.996
_diffrn_measured_fraction_theta_max 0.996
_diffrn_measurement_device_type 'Nonius KappaCCD'
_diffrn_radiation_monochromator graphite
_diffrn_radiation_source 'rotating anode'
_diffrn_radiation_type MoK\a
_diffrn_radiation_wavelength 0.71073
_diffrn_reflns_av_R_equivalents 0.0530
_diffrn_reflns_av_sigmaI/netI 0.0445
_diffrn_reflns_limit_h_max 14
_diffrn_reflns_limit_h_min -14
_diffrn_reflns_limit_k_max 22
_diffrn_reflns_limit_k_min -22
_diffrn_reflns_limit_l_max 23
_diffrn_reflns_limit_l_min -23
_diffrn_reflns_number 65488
_diffrn_reflns_theta_full 27.49
_diffrn_reflns_theta_max 27.49
_diffrn_reflns_theta_min 1.14
_exptl_absorpt_coefficient_mu 2.967
_exptl_absorpt_correction_T_max 0.84
_exptl_absorpt_correction_T_min 0.66
_exptl_absorpt_correction_type multi-scan
_exptl_crystal_colour yellow
_exptl_crystal_density_diffrn 1.443
_exptl_crystal_density_method 'not measured'
_exptl_crystal_description needle
_exptl_crystal_F_000 1472
_exptl_crystal_size_max 0.42
_exptl_crystal_size_mid 0.09
_exptl_crystal_size_min 0.06
_refine_diff_density_max 2.906
_refine_diff_density_min -1.635
_refine_diff_density_rms 0.128
_refine_ls_extinction_method none
_refine_ls_goodness_of_fit_ref 1.072
_refine_ls_hydrogen_treatment constr
_refine_ls_matrix_type full
_refine_ls_number_parameters 620
_refine_ls_number_reflns 15545
_refine_ls_number_restraints 0
_refine_ls_restrained_S_all 1.072
_refine_ls_R_factor_all 0.0489
_refine_ls_R_factor_gt 0.0391
_refine_ls_shift/su_max 0.003
_refine_ls_shift/su_mean 0.000
_refine_ls_structure_factor_coef Fsqd
_refine_ls_weighting_details 'calc w=1/[\s^2^(Fo^2^)+(0.0612P)^2^+2.1800P] where P=(Fo^2^+2Fc^2^)/3'
_refine_ls_weighting_scheme calc
_refine_ls_wR_factor_gt 0.1047
_refine_ls_wR_factor_ref 0.1104
_reflns_number_gt 12587
_reflns_number_total 15545
_reflns_threshold_expression I>2\s(I)
_cod_data_source_file om050144ssi20050406_014734.cif
_cod_data_source_block s3327a
_cod_database_code 4075829

loop_
_symmetry_equiv_pos_as_xyz
'x, y, z'
'-x, -y, -z'

loop_
_atom_site_label
_atom_site_type_symbol
_atom_site_fract_x
_atom_site_fract_y
_atom_site_fract_z
_atom_site_U_iso_or_equiv
_atom_site_adp_type
_atom_site_occupancy
_atom_site_symmetry_multiplicity
_atom_site_calc_flag
_atom_site_refinement_flags
Pt1 Pt 0.773459(15) 0.987630(9) -0.022127(8) 0.02534(6) Uani 1 1 d .
Pd1 Pd 1.25076(4) 0.43897(2) -0.27187(2) 0.04262(11) Uani 1 1 d .
Pd2 Pd 0.18631(3) 0.90144(2) 0.535071(18) 0.03246(9) Uani 1 1 d .
Cl1 Cl 1.34653(15) 0.32673(7) -0.34048(8) 0.0554(4) Uani 1 1 d .
Cl2 Cl 0.07171(11) 0.87747(8) 0.65903(6) 0.0435(3) Uani 1 1 d .
S1 S 1.32743(16) 0.52623(7) -0.36478(7) 0.0560(4) Uani 1 1 d .
S2 S 1.16225(14) 0.36894(7) -0.16810(7) 0.0452(3) Uani 1 1 d .
S3 S 0.13760(10) 1.03577(7) 0.52764(6) 0.0324(2) Uani 1 1 d .
S4 S 0.24697(12) 0.77079(7) 0.51960(6) 0.0379(3) Uani 1 1 d .
N1 N 0.9042(3) 1.0166(2) -0.12457(19) 0.0297(8) Uani 1 1 d .
N2 N 0.6625(4) 1.1016(2) -0.00045(19) 0.0299(8) Uani 1 1 d .
C11 C 0.8574(4) 0.8807(2) -0.0451(2) 0.0270(9) Uani 1 1 d .
C12 C 0.9666(4) 0.8784(2) -0.0972(2) 0.0280(9) Uani 1 1 d .
C13 C 1.0298(4) 0.8103(2) -0.1267(2) 0.0321(10) Uani 1 1 d .
H13 H 1.1045 0.8125 -0.1614 0.039 Uiso 1 1 calc R
C14 C 0.9853(5) 0.7382(2) -0.1061(2) 0.0352(10) Uani 1 1 d .
C15 C 0.8766(4) 0.7387(2) -0.0545(2) 0.0340(10) Uani 1 1 d .
H15 H 0.8447 0.6906 -0.0388 0.041 Uiso 1 1 calc R
C16 C 0.8119(4) 0.8084(2) -0.0246(2) 0.0323(10) Uani 1 1 d .
H16 H 0.7368 0.8065 0.0097 0.039 Uiso 1 1 calc R
C17 C 1.0131(4) 0.9568(2) -0.1208(2) 0.0303(9) Uani 1 1 d .
H17A H 1.0617 0.9714 -0.0842 0.036 Uiso 1 1 calc R
H17B H 1.0672 0.9537 -0.1703 0.036 Uiso 1 1 calc R
C18 C 0.8503(5) 1.0077(3) -0.1924(2) 0.0399(11) Uani 1 1 d .
H18A H 0.7761 1.0450 -0.1925 0.060 Uiso 1 1 calc R
H18B H 0.8283 0.9544 -0.1923 0.060 Uiso 1 1 calc R
H18C H 0.9109 1.0177 -0.2372 0.060 Uiso 1 1 calc R
C19 C 0.9519(5) 1.0928(3) -0.1282(3) 0.0384(11) Uani 1 1 d .
H19A H 1.0228 1.0942 -0.1689 0.058 Uiso 1 1 calc R
H19B H 0.9779 1.1006 -0.0808 0.058 Uiso 1 1 calc R
H19C H 0.8869 1.1343 -0.1375 0.058 Uiso 1 1 calc R
C110 C 1.0481(5) 0.6666(3) -0.1432(2) 0.0376(11) Uani 1 1 d .
C111 C 1.1124(5) 0.6722(3) -0.2164(3) 0.0424(12) Uani 1 1 d .
H111 H 1.1168 0.7221 -0.2413 0.051 Uiso 1 1 calc R
C112 C 1.1704(5) 0.6058(3) -0.2536(3) 0.0445(13) Uani 1 1 d .
C113 C 1.1710(5) 0.5326(3) -0.2178(3) 0.0420(12) Uani 1 1 d .
C114 C 1.1090(5) 0.5260(3) -0.1437(3) 0.0399(11) Uani 1 1 d .
C115 C 1.0496(5) 0.5924(3) -0.1072(2) 0.0390(11) Uani 1 1 d .
H115 H 1.0093 0.5871 -0.0569 0.047 Uiso 1 1 calc R
C116 C 1.2251(7) 0.6136(3) -0.3350(3) 0.0641(18) Uani 1 1 d .
H11A H 1.2721 0.6594 -0.3438 0.077 Uiso 1 1 calc R
H11B H 1.1580 0.6223 -0.3650 0.077 Uiso 1 1 calc R
C117 C 1.4829(7) 0.5474(3) -0.3512(4) 0.0662(18) Uani 1 1 d .
C118 C 1.5222(9) 0.6141(4) -0.4088(5) 0.101(3) Uani 1 1 d .
H11C H 1.4692 0.6626 -0.3957 0.151 Uiso 1 1 calc R
H11D H 1.5139 0.6003 -0.4589 0.151 Uiso 1 1 calc R
H11E H 1.6084 0.6214 -0.4082 0.151 Uiso 1 1 calc R
C119 C 1.4843(8) 0.5700(4) -0.2714(4) 0.083(2) Uani 1 1 d .
H11F H 1.4589 0.5273 -0.2361 0.125 Uiso 1 1 calc R
H11G H 1.4271 0.6173 -0.2601 0.125 Uiso 1 1 calc R
H11H H 1.5680 0.5798 -0.2670 0.125 Uiso 1 1 calc R
C120 C 1.5690(7) 0.4737(4) -0.3698(4) 0.079(2) Uani 1 1 d .
H12A H 1.6517 0.4806 -0.3610 0.118 Uiso 1 1 calc R
H12B H 1.5727 0.4629 -0.4224 0.118 Uiso 1 1 calc R
H12C H 1.5382 0.4299 -0.3379 0.118 Uiso 1 1 calc R
C121 C 1.1149(6) 0.4480(3) -0.1032(3) 0.0461(13) Uani 1 1 d .
H12D H 1.0327 0.4409 -0.0736 0.055 Uiso 1 1 calc R
H12E H 1.1744 0.4457 -0.0682 0.055 Uiso 1 1 calc R
C122 C 1.0147(6) 0.3403(3) -0.1841(3) 0.0545(14) Uani 1 1 d .
C123 C 0.9331(7) 0.4113(4) -0.2129(4) 0.077(2) Uani 1 1 d .
H12F H 0.8533 0.3954 -0.2183 0.116 Uiso 1 1 calc R
H12G H 0.9746 0.4307 -0.2615 0.116 Uiso 1 1 calc R
H12H H 0.9198 0.4528 -0.1772 0.116 Uiso 1 1 calc R
C124 C 0.9497(7) 0.3046(4) -0.1111(3) 0.0683(18) Uani 1 1 d .
H12I H 0.8721 0.2873 -0.1190 0.102 Uiso 1 1 calc R
H12J H 0.9322 0.3436 -0.0728 0.102 Uiso 1 1 calc R
H12K H 1.0031 0.2597 -0.0945 0.102 Uiso 1 1 calc R
C125 C 1.0493(8) 0.2782(4) -0.2406(4) 0.079(2) Uani 1 1 d .
H12L H 1.1079 0.2370 -0.2229 0.118 Uiso 1 1 calc R
H12M H 1.0875 0.3012 -0.2885 0.118 Uiso 1 1 calc R
H12N H 0.9750 0.2559 -0.2473 0.118 Uiso 1 1 calc R
C21 C 0.6735(4) 0.9615(2) 0.0762(2) 0.0260(8) Uani 1 1 d .
C22 C 0.5704(4) 1.0161(2) 0.1011(2) 0.0287(9) Uani 1 1 d .
C23 C 0.4955(4) 1.0071(3) 0.1702(2) 0.0299(9) Uani 1 1 d .
H23 H 0.4265 1.0448 0.1842 0.036 Uiso 1 1 calc R
C24 C 0.5190(4) 0.9444(2) 0.2194(2) 0.0272(9) Uani 1 1 d .
C25 C 0.6226(4) 0.8907(2) 0.1963(2) 0.0289(9) Uani 1 1 d .
H25 H 0.6420 0.8475 0.2290 0.035 Uiso 1 1 calc R
C26 C 0.6975(4) 0.8985(2) 0.1273(2) 0.0286(9) Uani 1 1 d .
H26 H 0.7666 0.8607 0.1140 0.034 Uiso 1 1 calc R
C27 C 0.5447(4) 1.0829(2) 0.0470(2) 0.0298(9) Uani 1 1 d .
H27A H 0.4879 1.0689 0.0150 0.036 Uiso 1 1 calc R
H27B H 0.5045 1.1293 0.0747 0.036 Uiso 1 1 calc R
C28 C 0.7269(5) 1.1498(3) 0.0417(3) 0.0392(11) Uani 1 1 d .
H28A H 0.6780 1.2007 0.0503 0.059 Uiso 1 1 calc R
H28B H 0.8084 1.1574 0.0128 0.059 Uiso 1 1 calc R
H28C H 0.7368 1.1231 0.0899 0.059 Uiso 1 1 calc R
C29 C 0.6270(5) 1.1478(3) -0.0671(3) 0.0405(11) Uani 1 1 d .
H29A H 0.5687 1.1932 -0.0507 0.061 Uiso 1 1 calc R
H29B H 0.5880 1.1151 -0.0960 0.061 Uiso 1 1 calc R
H29C H 0.7009 1.1654 -0.0984 0.061 Uiso 1 1 calc R
C210 C 0.4400(4) 0.9345(3) 0.2937(2) 0.0304(9) Uani 1 1 d .
C211 C 0.3597(4) 0.9968(2) 0.3267(2) 0.0296(9) Uani 1 1 d .
H211 H 0.3559 1.0464 0.3009 0.035 Uiso 1 1 calc R
C212 C 0.2852(4) 0.9880(3) 0.3964(2) 0.0281(9) Uani 1 1 d .
C213 C 0.2899(4) 0.9158(3) 0.4361(2) 0.0320(10) Uani 1 1 d .
C214 C 0.3711(4) 0.8532(3) 0.4039(2) 0.0318(9) Uani 1 1 d .
C215 C 0.4423(4) 0.8624(3) 0.3335(2) 0.0318(10) Uani 1 1 d .
H215 H 0.4936 0.8186 0.3120 0.038 Uiso 1 1 calc R
C216 C 0.1978(4) 1.0549(3) 0.4285(2) 0.0351(10) Uani 1 1 d .
H21A H 0.1281 1.0647 0.4005 0.042 Uiso 1 1 calc R
H21B H 0.2408 1.1024 0.4228 0.042 Uiso 1 1 calc R
C217 C 0.2438(5) 1.0790(3) 0.5783(3) 0.0419(11) Uani 1 1 d .
C218 C 0.2411(5) 1.1660(3) 0.5597(3) 0.0510(13) Uani 1 1 d .
H21C H 0.2799 1.1900 0.5955 0.076 Uiso 1 1 calc R
H21D H 0.1553 1.1895 0.5626 0.076 Uiso 1 1 calc R
H21E H 0.2863 1.1748 0.5090 0.076 Uiso 1 1 calc R
C219 C 0.3747(5) 1.0394(3) 0.5571(3) 0.0487(13) Uani 1 1 d .
H21F H 0.4023 1.0473 0.5032 0.073 Uiso 1 1 calc R
H21G H 0.3764 0.9834 0.5701 0.073 Uiso 1 1 calc R
H21H H 0.4297 1.0620 0.5843 0.073 Uiso 1 1 calc R
C220 C 0.1921(6) 1.0649(4) 0.6605(3) 0.0534(14) Uani 1 1 d .
H22A H 0.2428 1.0868 0.6911 0.080 Uiso 1 1 calc R
H22B H 0.1931 1.0086 0.6720 0.080 Uiso 1 1 calc R
H22C H 0.1070 1.0901 0.6713 0.080 Uiso 1 1 calc R
C221 C 0.3810(5) 0.7765(3) 0.4463(3) 0.0401(11) Uani 1 1 d .
H22D H 0.4570 0.7701 0.4687 0.048 Uiso 1 1 calc R
H22E H 0.3866 0.7338 0.4118 0.048 Uiso 1 1 calc R
C222 C 0.1338(5) 0.7339(3) 0.4715(3) 0.0444(12) Uani 1 1 d .
C223 C 0.1807(6) 0.6502(3) 0.4509(3) 0.0626(16) Uani 1 1 d .
H22F H 0.1165 0.6272 0.4318 0.094 Uiso 1 1 calc R
H22G H 0.2011 0.6197 0.4953 0.094 Uiso 1 1 calc R
H22H H 0.2547 0.6500 0.4123 0.094 Uiso 1 1 calc R
C224 C 0.0140(5) 0.7376(4) 0.5291(3) 0.0536(14) Uani 1 1 d .
H22I H -0.0090 0.7911 0.5454 0.080 Uiso 1 1 calc R
H22J H 0.0267 0.7025 0.5723 0.080 Uiso 1 1 calc R
H22K H -0.0522 0.7214 0.5063 0.080 Uiso 1 1 calc R
C225 C 0.1118(5) 0.7844(3) 0.4011(3) 0.0499(13) Uani 1 1 d .
H22L H 0.1899 0.7852 0.3661 0.075 Uiso 1 1 calc R
H22M H 0.0797 0.8378 0.4152 0.075 Uiso 1 1 calc R
H22N H 0.0518 0.7625 0.3772 0.075 Uiso 1 1 calc R
Cl3 Cl 0.61965(19) 0.21208(12) 0.22933(10) 0.0841(6) Uani 1 1 d .
Cl4 Cl 0.50750(18) 0.16839(10) 0.38036(9) 0.0715(4) Uani 1 1 d .
C31 C 0.6146(6) 0.1394(4) 0.3001(4) 0.0602(15) Uani 1 1 d .
H31A H 0.6977 0.1267 0.3137 0.072 Uiso 1 1 calc R
H31B H 0.5912 0.0916 0.2817 0.072 Uiso 1 1 calc R
Cl5 Cl 0.34529(19) 0.70904(14) 0.22453(11) 0.0880(6) Uani 1 1 d .
Cl6 Cl 0.5367(3) 0.63623(16) 0.11214(15) 0.1171(9) Uani 1 1 d .
C41 C 0.5014(7) 0.7014(4) 0.1835(4) 0.0675(18) Uani 1 1 d .
H41A H 0.5226 0.7535 0.1632 0.081 Uiso 1 1 calc R
H41B H 0.5525 0.6841 0.2223 0.081 Uiso 1 1 calc R

loop_
_atom_site_aniso_label
_atom_site_aniso_U_11
_atom_site_aniso_U_22
_atom_site_aniso_U_33
_atom_site_aniso_U_23
_atom_site_aniso_U_13
_atom_site_aniso_U_12
Pt1 0.02883(10) 0.02400(9) 0.02106(9) -0.00365(6) 0.00337(6) -0.00430(6)
Pd1 0.0689(3) 0.02443(18) 0.03009(19) -0.00557(14) -0.00070(17) 0.00326(17)
Pd2 0.02981(19) 0.0409(2) 0.02260(16) -0.00209(14) 0.00553(13) -0.00219(15)
Cl1 0.0753(10) 0.0351(6) 0.0524(8) -0.0184(6) -0.0050(7) 0.0075(6)
Cl2 0.0385(7) 0.0626(8) 0.0249(5) -0.0010(5) 0.0072(5) -0.0063(6)
S1 0.0901(12) 0.0319(6) 0.0330(6) -0.0036(5) 0.0137(7) 0.0105(7)
S2 0.0744(10) 0.0253(6) 0.0354(6) -0.0017(5) -0.0082(6) -0.0045(6)
S3 0.0271(6) 0.0417(6) 0.0254(5) -0.0094(4) 0.0040(4) -0.0006(5)
S4 0.0397(7) 0.0400(6) 0.0284(6) 0.0044(5) 0.0060(5) -0.0030(5)
N1 0.036(2) 0.0278(18) 0.0231(17) -0.0012(14) 0.0039(15) -0.0082(15)
N2 0.039(2) 0.0236(17) 0.0249(18) -0.0016(14) -0.0018(15) -0.0016(15)
C11 0.031(2) 0.024(2) 0.025(2) -0.0053(16) -0.0025(17) -0.0001(17)
C12 0.031(2) 0.026(2) 0.026(2) -0.0055(16) 0.0012(17) -0.0067(17)
C13 0.035(3) 0.030(2) 0.028(2) -0.0088(17) 0.0072(18) -0.0050(18)
C14 0.048(3) 0.027(2) 0.028(2) -0.0051(17) 0.001(2) -0.004(2)
C15 0.048(3) 0.024(2) 0.027(2) -0.0022(17) 0.0043(19) -0.0081(19)
C16 0.038(3) 0.032(2) 0.025(2) -0.0042(17) 0.0051(18) -0.0079(19)
C17 0.024(2) 0.029(2) 0.034(2) -0.0082(17) 0.0078(17) -0.0058(17)
C18 0.044(3) 0.050(3) 0.024(2) -0.0012(19) 0.0024(19) -0.008(2)
C19 0.040(3) 0.028(2) 0.043(3) -0.0006(19) 0.008(2) -0.011(2)
C110 0.050(3) 0.029(2) 0.030(2) -0.0069(18) 0.006(2) -0.006(2)
C111 0.061(3) 0.024(2) 0.035(3) -0.0003(18) 0.007(2) -0.002(2)
C112 0.067(4) 0.029(2) 0.030(2) -0.0026(19) 0.009(2) 0.001(2)
C113 0.066(4) 0.024(2) 0.032(2) -0.0105(18) 0.003(2) 0.002(2)
C114 0.059(3) 0.027(2) 0.033(2) -0.0022(18) -0.001(2) -0.010(2)
C115 0.057(3) 0.031(2) 0.025(2) -0.0034(18) 0.005(2) -0.008(2)
C116 0.095(5) 0.034(3) 0.044(3) 0.000(2) 0.025(3) 0.014(3)
C117 0.085(5) 0.041(3) 0.063(4) -0.004(3) 0.014(3) -0.005(3)
C118 0.129(8) 0.056(4) 0.103(6) 0.005(4) 0.022(5) -0.025(5)
C119 0.091(6) 0.072(5) 0.086(5) -0.015(4) -0.003(4) -0.015(4)
C120 0.085(5) 0.048(4) 0.089(5) -0.006(3) 0.020(4) 0.000(3)
C121 0.068(4) 0.032(3) 0.035(3) -0.004(2) 0.001(2) -0.009(2)
C122 0.071(4) 0.040(3) 0.055(3) 0.000(2) -0.012(3) -0.015(3)
C123 0.070(5) 0.062(4) 0.100(6) 0.020(4) -0.018(4) -0.018(3)
C124 0.102(6) 0.051(4) 0.053(4) 0.002(3) -0.005(3) -0.030(4)
C125 0.117(6) 0.067(4) 0.058(4) -0.014(3) -0.009(4) -0.039(4)
C21 0.033(2) 0.0230(19) 0.0213(19) -0.0038(15) -0.0003(16) -0.0063(17)
C22 0.031(2) 0.029(2) 0.024(2) -0.0057(16) 0.0027(17) -0.0034(17)
C23 0.027(2) 0.037(2) 0.023(2) -0.0038(17) 0.0018(16) -0.0004(18)
C24 0.025(2) 0.033(2) 0.022(2) -0.0057(16) 0.0016(16) -0.0028(17)
C25 0.032(2) 0.032(2) 0.021(2) -0.0013(16) -0.0017(17) -0.0029(18)
C26 0.030(2) 0.029(2) 0.024(2) -0.0062(16) -0.0003(17) -0.0002(17)
C27 0.026(2) 0.033(2) 0.027(2) -0.0048(17) 0.0037(17) 0.0026(17)
C28 0.044(3) 0.030(2) 0.044(3) -0.015(2) -0.002(2) -0.005(2)
C29 0.048(3) 0.040(3) 0.029(2) 0.0052(19) 0.001(2) 0.000(2)
C210 0.029(2) 0.036(2) 0.024(2) -0.0064(17) 0.0025(17) -0.0036(18)
C211 0.032(2) 0.029(2) 0.026(2) -0.0049(17) 0.0010(17) -0.0028(18)
C212 0.025(2) 0.035(2) 0.022(2) -0.0043(17) 0.0012(16) -0.0024(18)
C213 0.024(2) 0.048(3) 0.021(2) -0.0023(18) 0.0038(16) -0.0014(19)
C214 0.034(2) 0.035(2) 0.022(2) 0.0020(17) 0.0035(17) -0.0014(19)
C215 0.029(2) 0.032(2) 0.029(2) -0.0068(17) 0.0083(17) 0.0049(18)
C216 0.033(3) 0.044(3) 0.024(2) -0.0054(18) 0.0046(18) -0.002(2)
C217 0.037(3) 0.057(3) 0.032(2) -0.013(2) 0.000(2) -0.008(2)
C218 0.054(3) 0.053(3) 0.047(3) -0.017(2) -0.003(3) -0.011(3)
C219 0.033(3) 0.063(3) 0.052(3) -0.008(3) -0.009(2) -0.007(2)
C220 0.057(4) 0.071(4) 0.033(3) -0.013(3) -0.001(2) -0.014(3)
C221 0.040(3) 0.041(3) 0.032(2) 0.002(2) 0.008(2) 0.001(2)
C222 0.041(3) 0.045(3) 0.044(3) -0.003(2) 0.004(2) -0.008(2)
C223 0.076(4) 0.048(3) 0.058(4) -0.013(3) 0.008(3) -0.009(3)
C224 0.045(3) 0.065(4) 0.047(3) 0.006(3) 0.006(2) -0.014(3)
C225 0.047(3) 0.064(4) 0.038(3) -0.006(2) -0.002(2) -0.012(3)
Cl3 0.0838(13) 0.0922(13) 0.0611(10) 0.0097(9) 0.0190(9) -0.0024(10)
Cl4 0.0903(13) 0.0742(11) 0.0478(8) -0.0018(7) 0.0006(8) -0.0189(9)
C31 0.053(4) 0.054(3) 0.075(4) -0.006(3) -0.011(3) -0.007(3)
Cl5 0.0748(13) 0.1143(16) 0.0753(12) 0.0140(11) -0.0112(10) -0.0240(11)
Cl6 0.132(2) 0.1150(18) 0.1090(18) -0.0530(15) -0.0407(15) 0.0237(16)
C41 0.085(5) 0.061(4) 0.060(4) 0.005(3) -0.025(4) -0.009(3)

loop_
_atom_type_symbol
_atom_type_description
_atom_type_scat_dispersion_real
_atom_type_scat_dispersion_imag
_atom_type_scat_source
C C 0.0033 0.0016 'International Tables Vol C Tables 4.2.6.8 and 6.1.1.4'
H H 0.0000 0.0000 'International Tables Vol C Tables 4.2.6.8 and 6.1.1.4'
Cl Cl 0.1484 0.1585 'International Tables Vol C Tables 4.2.6.8 and 6.1.1.4'
N N 0.0061 0.0033 'International Tables Vol C Tables 4.2.6.8 and 6.1.1.4'
Pd Pd -0.9988 1.0072 'International Tables Vol C Tables 4.2.6.8 and 6.1.1.4'
Pt Pt -1.7033 8.3905 'International Tables Vol C Tables 4.2.6.8 and 6.1.1.4'
S S 0.1246 0.1234 'International Tables Vol C Tables 4.2.6.8 and 6.1.1.4'

loop_
_geom_angle_atom_site_label_1
_geom_angle_atom_site_label_2
_geom_angle_atom_site_label_3
_geom_angle
C21 Pt1 C11 98.31(17)
C21 Pt1 N2 80.38(15)
C11 Pt1 N2 173.65(15)
C21 Pt1 N1 173.04(15)
C11 Pt1 N1 80.54(15)
N2 Pt1 N1 101.50(13)
C113 Pd1 S1 85.48(14)
C113 Pd1 S2 85.48(14)
S1 Pd1 S2 170.91(5)
C113 Pd1 Cl1 178.58(15)
S1 Pd1 Cl1 93.43(5)
S2 Pd1 Cl1 95.63(5)
C213 Pd2 S4 84.80(14)
C213 Pd2 S3 85.25(14)
S4 Pd2 S3 169.63(4)
C213 Pd2 Cl2 175.83(13)
S4 Pd2 Cl2 92.39(4)
S3 Pd2 Cl2 97.70(4)
C116 S1 C117 104.3(3)
C116 S1 Pd1 98.89(18)
C117 S1 Pd1 109.9(2)
C121 S2 C122 103.5(3)
C121 S2 Pd1 99.51(16)
C122 S2 Pd1 109.53(19)
C216 S3 C217 104.5(2)
C216 S3 Pd2 99.42(15)
C217 S3 Pd2 107.26(18)
C221 S4 C222 103.3(2)
C221 S4 Pd2 99.77(16)
C222 S4 Pd2 107.07(17)
C19 N1 C18 110.3(4)
C19 N1 C17 105.7(3)
C18 N1 C17 110.5(3)
C19 N1 Pt1 116.6(3)
C18 N1 Pt1 110.5(3)
C17 N1 Pt1 102.9(2)
C27 N2 C28 109.4(3)
C27 N2 C29 106.0(3)
C28 N2 C29 109.7(4)
C27 N2 Pt1 105.3(2)
C28 N2 Pt1 109.9(3)
C29 N2 Pt1 116.3(3)
C12 C11 C16 115.8(4)
C12 C11 Pt1 115.1(3)
C16 C11 Pt1 128.3(3)
C13 C12 C11 123.5(4)
C13 C12 C17 120.9(4)
C11 C12 C17 115.6(4)
C12 C13 C14 120.8(4)
C12 C13 H13 119.6
C14 C13 H13 119.6
C15 C14 C13 116.9(4)
C15 C14 C110 122.7(4)
C13 C14 C110 120.2(4)
C14 C15 C16 122.1(4)
C14 C15 H15 118.9
C16 C15 H15 118.9
C11 C16 C15 120.8(4)
C11 C16 H16 119.6
C15 C16 H16 119.6
N1 C17 C12 108.5(3)
N1 C17 H17A 110.0
C12 C17 H17A 110.0
N1 C17 H17B 110.0
C12 C17 H17B 110.0
H17A C17 H17B 108.4
N1 C18 H18A 109.5
N1 C18 H18B 109.5
H18A C18 H18B 109.5
N1 C18 H18C 109.5
H18A C18 H18C 109.5
H18B C18 H18C 109.5
N1 C19 H19A 109.5
N1 C19 H19B 109.5
H19A C19 H19B 109.5
N1 C19 H19C 109.5
H19A C19 H19C 109.5
H19B C19 H19C 109.5
C111 C110 C115 117.4(4)
C111 C110 C14 119.7(4)
C115 C110 C14 122.8(4)
C110 C111 C112 121.2(4)
C110 C111 H111 119.4
C112 C111 H111 119.4
C113 C112 C111 120.9(4)
C113 C112 C116 119.7(4)
C111 C112 C116 119.3(4)
C112 C113 C114 118.6(4)
C112 C113 Pd1 120.4(3)
C114 C113 Pd1 121.0(3)
C115 C114 C113 120.2(4)
C115 C114 C121 120.7(4)
C113 C114 C121 118.9(4)
C114 C115 C110 121.6(4)
C114 C115 H115 119.2
C110 C115 H115 119.2
C112 C116 S1 111.0(4)
C112 C116 H11A 109.4
S1 C116 H11A 109.4
C112 C116 H11B 109.4
S1 C116 H11B 109.4
H11A C116 H11B 108.0
C120 C117 C119 110.6(6)
C120 C117 C118 109.1(6)
C119 C117 C118 110.9(6)
C120 C117 S1 105.9(5)
C119 C117 S1 112.6(5)
C118 C117 S1 107.5(6)
C117 C118 H11C 109.5
C117 C118 H11D 109.5
H11C C118 H11D 109.5
C117 C118 H11E 109.5
H11C C118 H11E 109.5
H11D C118 H11E 109.5
C117 C119 H11F 109.5
C117 C119 H11G 109.5
H11F C119 H11G 109.5
C117 C119 H11H 109.5
H11F C119 H11H 109.5
H11G C119 H11H 109.5
C117 C120 H12A 109.5
C117 C120 H12B 109.5
H12A C120 H12B 109.5
C117 C120 H12C 109.5
H12A C120 H12C 109.5
H12B C120 H12C 109.5
C114 C121 S2 111.5(3)
C114 C121 H12D 109.3
S2 C121 H12D 109.3
C114 C121 H12E 109.3
S2 C121 H12E 109.3
H12D C121 H12E 108.0
C125 C122 C124 108.9(5)
C125 C122 C123 111.8(6)
C124 C122 C123 111.3(6)
C125 C122 S2 105.3(5)
C124 C122 S2 108.3(4)
C123 C122 S2 110.9(4)
C122 C123 H12F 109.5
C122 C123 H12G 109.5
H12F C123 H12G 109.5
C122 C123 H12H 109.5
H12F C123 H12H 109.5
H12G C123 H12H 109.5
C122 C124 H12I 109.5
C122 C124 H12J 109.5
H12I C124 H12J 109.5
C122 C124 H12K 109.5
H12I C124 H12K 109.5
H12J C124 H12K 109.5
C122 C125 H12L 109.5
C122 C125 H12M 109.5
H12L C125 H12M 109.5
C122 C125 H12N 109.5
H12L C125 H12N 109.5
H12M C125 H12N 109.5
C22 C21 C26 115.5(4)
C22 C21 Pt1 116.0(3)
C26 C21 Pt1 128.3(3)
C23 C22 C21 122.2(4)
C23 C22 C27 122.1(4)
C21 C22 C27 115.6(3)
C24 C23 C22 121.6(4)
C24 C23 H23 119.2
C22 C23 H23 119.2
C23 C24 C25 116.9(4)
C23 C24 C210 122.1(4)
C25 C24 C210 121.0(4)
C26 C25 C24 122.2(4)
C26 C25 H25 118.9
C24 C25 H25 118.9
C25 C26 C21 121.5(4)
C25 C26 H26 119.2
C21 C26 H26 119.2
N2 C27 C22 109.7(3)
N2 C27 H27A 109.7
C22 C27 H27A 109.7
N2 C27 H27B 109.7
C22 C27 H27B 109.7
H27A C27 H27B 108.2
N2 C28 H28A 109.5
N2 C28 H28B 109.5
H28A C28 H28B 109.5
N2 C28 H28C 109.5
H28A C28 H28C 109.5
H28B C28 H28C 109.5
N2 C29 H29A 109.5
N2 C29 H29B 109.5
H29A C29 H29B 109.5
N2 C29 H29C 109.5
H29A C29 H29C 109.5
H29B C29 H29C 109.5
C215 C210 C211 117.2(4)
C215 C210 C24 121.3(4)
C211 C210 C24 121.5(4)
C212 C211 C210 121.9(4)
C212 C211 H211 119.0
C210 C211 H211 119.0
C211 C212 C213 120.2(4)
C211 C212 C216 120.4(4)
C213 C212 C216 119.4(4)
C212 C213 C214 118.4(4)
C212 C213 Pd2 121.3(3)
C214 C213 Pd2 120.4(3)
C215 C214 C213 120.7(4)
C215 C214 C221 119.9(4)
C213 C214 C221 119.3(4)
C214 C215 C210 121.6(4)
C214 C215 H215 119.2
C210 C215 H215 119.2
C212 C216 S3 111.7(3)
C212 C216 H21A 109.3
S3 C216 H21A 109.3
C212 C216 H21B 109.3
S3 C216 H21B 109.3
H21A C216 H21B 107.9
C218 C217 C220 109.8(4)
C218 C217 C219 109.7(4)
C220 C217 C219 112.3(5)
C218 C217 S3 110.5(4)
C220 C217 S3 104.5(4)
C219 C217 S3 109.9(3)
C217 C218 H21C 109.5
C217 C218 H21D 109.5
H21C C218 H21D 109.5
C217 C218 H21E 109.5
H21C C218 H21E 109.5
H21D C218 H21E 109.5
C217 C219 H21F 109.5
C217 C219 H21G 109.5
H21F C219 H21G 109.5
C217 C219 H21H 109.5
H21F C219 H21H 109.5
H21G C219 H21H 109.5
C217 C220 H22A 109.5
C217 C220 H22B 109.5
H22A C220 H22B 109.5
C217 C220 H22C 109.5
H22A C220 H22C 109.5
H22B C220 H22C 109.5
C214 C221 S4 110.3(3)
C214 C221 H22D 109.6
S4 C221 H22D 109.6
C214 C221 H22E 109.6
S4 C221 H22E 109.6
H22D C221 H22E 108.1
C223 C222 C224 111.3(5)
C223 C222 C225 110.2(5)
C224 C222 C225 109.7(5)
C223 C222 S4 108.4(4)
C224 C222 S4 104.8(4)
C225 C222 S4 112.3(4)
C222 C223 H22F 109.5
C222 C223 H22G 109.5
H22F C223 H22G 109.5
C222 C223 H22H 109.5
H22F C223 H22H 109.5
H22G C223 H22H 109.5
C222 C224 H22I 109.5
C222 C224 H22J 109.5
H22I C224 H22J 109.5
C222 C224 H22K 109.5
H22I C224 H22K 109.5
H22J C224 H22K 109.5
C222 C225 H22L 109.5
C222 C225 H22M 109.5
H22L C225 H22M 109.5
C222 C225 H22N 109.5
H22L C225 H22N 109.5
H22M C225 H22N 109.5
Cl3 C31 Cl4 111.7(3)
Cl3 C31 H31A 109.3
Cl4 C31 H31A 109.3
Cl3 C31 H31B 109.3
Cl4 C31 H31B 109.3
H31A C31 H31B 107.9
Cl6 C41 Cl5 112.6(4)
Cl6 C41 H41A 109.1
Cl5 C41 H41A 109.1
Cl6 C41 H41B 109.1
Cl5 C41 H41B 109.1
H41A C41 H41B 107.8

loop_
_geom_bond_atom_site_label_1
_geom_bond_atom_site_label_2
_geom_bond_distance
Pt1 C21 1.985(4)
Pt1 C11 1.999(4)
Pt1 N2 2.208(3)
Pt1 N1 2.218(3)
Pd1 C113 1.979(4)
Pd1 S1 2.3071(14)
Pd1 S2 2.3076(13)
Pd1 Cl1 2.4064(12)
Pd2 C213 1.976(4)
Pd2 S4 2.2959(13)
Pd2 S3 2.3181(12)
Pd2 Cl2 2.4213(11)
S1 C116 1.823(5)
S1 C117 1.864(8)
S2 C121 1.831(5)
S2 C122 1.840(6)
S3 C216 1.832(4)
S3 C217 1.866(5)
S4 C221 1.819(5)
S4 C222 1.844(6)
N1 C19 1.472(5)
N1 C18 1.488(6)
N1 C17 1.496(6)
N2 C27 1.489(6)
N2 C28 1.490(6)
N2 C29 1.492(6)
C11 C12 1.396(6)
C11 C16 1.407(6)
C12 C13 1.382(6)
C12 C17 1.516(6)
C13 C14 1.401(6)
C13 H13 0.9500
C14 C15 1.389(6)
C14 C110 1.485(6)
C15 C16 1.413(6)
C15 H15 0.9500
C16 H16 0.9500
C17 H17A 0.9900
C17 H17B 0.9900
C18 H18A 0.9800
C18 H18B 0.9800
C18 H18C 0.9800
C19 H19A 0.9800
C19 H19B 0.9800
C19 H19C 0.9800
C110 C111 1.398(6)
C110 C115 1.400(6)
C111 C112 1.399(6)
C111 H111 0.9500
C112 C113 1.384(6)
C112 C116 1.501(7)
C113 C114 1.405(7)
C114 C115 1.396(6)
C114 C121 1.492(6)
C115 H115 0.9500
C116 H11A 0.9900
C116 H11B 0.9900
C117 C120 1.513(9)
C117 C119 1.531(10)
C117 C118 1.556(9)
C118 H11C 0.9800
C118 H11D 0.9800
C118 H11E 0.9800
C119 H11F 0.9800
C119 H11G 0.9800
C119 H11H 0.9800
C120 H12A 0.9800
C120 H12B 0.9800
C120 H12C 0.9800
C121 H12D 0.9900
C121 H12E 0.9900
C122 C125 1.504(8)
C122 C124 1.526(8)
C122 C123 1.551(9)
C123 H12F 0.9800
C123 H12G 0.9800
C123 H12H 0.9800
C124 H12I 0.9800
C124 H12J 0.9800
C124 H12K 0.9800
C125 H12L 0.9800
C125 H12M 0.9800
C125 H12N 0.9800
C21 C22 1.417(6)
C21 C26 1.417(6)
C22 C23 1.389(6)
C22 C27 1.501(6)
C23 C24 1.388(6)
C23 H23 0.9500
C24 C25 1.405(6)
C24 C210 1.486(6)
C25 C26 1.384(6)
C25 H25 0.9500
C26 H26 0.9500
C27 H27A 0.9900
C27 H27B 0.9900
C28 H28A 0.9800
C28 H28B 0.9800
C28 H28C 0.9800
C29 H29A 0.9800
C29 H29B 0.9800
C29 H29C 0.9800
C210 C215 1.399(6)
C210 C211 1.406(6)
C211 C212 1.394(6)
C211 H211 0.9500
C212 C213 1.400(6)
C212 C216 1.492(6)
C213 C214 1.407(6)
C214 C215 1.390(6)
C214 C221 1.490(6)
C215 H215 0.9500
C216 H21A 0.9900
C216 H21B 0.9900
C217 C218 1.517(8)
C217 C220 1.519(7)
C217 C219 1.520(7)
C218 H21C 0.9800
C218 H21D 0.9800
C218 H21E 0.9800
C219 H21F 0.9800
C219 H21G 0.9800
C219 H21H 0.9800
C220 H22A 0.9800
C220 H22B 0.9800
C220 H22C 0.9800
C221 H22D 0.9900
C221 H22E 0.9900
C222 C223 1.523(7)
C222 C224 1.536(7)
C222 C225 1.540(7)
C223 H22F 0.9800
C223 H22G 0.9800
C223 H22H 0.9800
C224 H22I 0.9800
C224 H22J 0.9800
C224 H22K 0.9800
C225 H22L 0.9800
C225 H22M 0.9800
C225 H22N 0.9800
Cl3 C31 1.737(6)
Cl4 C31 1.768(7)
C31 H31A 0.9900
C31 H31B 0.9900
Cl5 C41 1.750(8)
Cl6 C41 1.735(7)
C41 H41A 0.9900
C41 H41B 0.9900

loop_
_geom_torsion_atom_site_label_1
_geom_torsion_atom_site_label_2
_geom_torsion_atom_site_label_3
_geom_torsion_atom_site_label_4
_geom_torsion
C113 Pd1 S1 C116 -16.0(3)
Cl1 Pd1 S1 C116 163.1(3)
C113 Pd1 S1 C117 92.7(3)
Cl1 Pd1 S1 C117 -88.2(2)
C113 Pd1 S2 C121 -12.8(3)
Cl1 Pd1 S2 C121 168.1(2)
C113 Pd1 S2 C122 95.3(3)
Cl1 Pd1 S2 C122 -83.8(2)
C213 Pd2 S3 C216 13.1(2)
S4 Pd2 S3 C216 -3.4(3)
Cl2 Pd2 S3 C216 -169.91(16)
C213 Pd2 S3 C217 -95.5(2)
S4 Pd2 S3 C217 -111.9(3)
Cl2 Pd2 S3 C217 81.55(16)
C213 Pd2 S4 C221 17.9(2)
S3 Pd2 S4 C221 34.3(3)
Cl2 Pd2 S4 C221 -159.05(18)
C213 Pd2 S4 C222 -89.4(2)
S3 Pd2 S4 C222 -73.0(3)
Cl2 Pd2 S4 C222 93.72(17)
C11 Pt1 N1 C19 -147.1(3)
N2 Pt1 N1 C19 39.0(3)
C11 Pt1 N1 C18 86.0(3)
N2 Pt1 N1 C18 -87.9(3)
C11 Pt1 N1 C17 -31.9(3)
N2 Pt1 N1 C17 154.2(2)
C21 Pt1 N2 C27 -28.5(3)
N1 Pt1 N2 C27 158.3(3)
C21 Pt1 N2 C28 89.2(3)
N1 Pt1 N2 C28 -84.0(3)
C21 Pt1 N2 C29 -145.4(3)
N1 Pt1 N2 C29 41.4(3)
C21 Pt1 C11 C12 -158.8(3)
N1 Pt1 C11 C12 14.3(3)
C21 Pt1 C11 C16 31.8(4)
N1 Pt1 C11 C16 -155.2(4)
C16 C11 C12 C13 -1.4(6)
Pt1 C11 C12 C13 -172.2(3)
C16 C11 C12 C17 178.3(4)
Pt1 C11 C12 C17 7.5(5)
C11 C12 C13 C14 1.1(7)
C17 C12 C13 C14 -178.6(4)
C12 C13 C14 C15 -0.8(7)
C12 C13 C14 C110 174.6(4)
C13 C14 C15 C16 1.1(7)
C110 C14 C15 C16 -174.3(4)
C12 C11 C16 C15 1.6(6)
Pt1 C11 C16 C15 170.9(3)
C14 C15 C16 C11 -1.5(7)
C19 N1 C17 C12 165.8(3)
C18 N1 C17 C12 -74.9(4)
Pt1 N1 C17 C12 43.0(3)
C13 C12 C17 N1 143.2(4)
C11 C12 C17 N1 -36.5(5)
C15 C14 C110 C111 147.3(5)
C13 C14 C110 C111 -27.9(7)
C15 C14 C110 C115 -34.8(8)
C13 C14 C110 C115 150.0(5)
C115 C110 C111 C112 3.4(8)
C14 C110 C111 C112 -178.6(5)
C110 C111 C112 C113 -3.2(9)
C110 C111 C112 C116 172.7(6)
C111 C112 C113 C114 1.8(9)
C116 C112 C113 C114 -174.1(6)
C111 C112 C113 Pd1 178.8(4)
C116 C112 C113 Pd1 3.0(8)
S1 Pd1 C113 C112 9.9(5)
S2 Pd1 C113 C112 -171.0(5)
S1 Pd1 C113 C114 -173.1(5)
S2 Pd1 C113 C114 6.0(4)
C112 C113 C114 C115 -0.7(8)
Pd1 C113 C114 C115 -177.8(4)
C112 C113 C114 C121 -176.8(5)
Pd1 C113 C114 C121 6.2(7)
C113 C114 C115 C110 1.0(8)
C121 C114 C115 C110 177.0(5)
C111 C110 C115 C114 -2.3(8)
C14 C110 C115 C114 179.7(5)
C113 C112 C116 S1 -18.4(8)
C111 C112 C116 S1 165.7(5)
C117 S1 C116 C112 -91.7(5)
Pd1 S1 C116 C112 21.5(5)
C116 S1 C117 C120 175.8(4)
Pd1 S1 C117 C120 70.6(4)
C116 S1 C117 C119 54.8(5)
Pd1 S1 C117 C119 -50.4(5)
C116 S1 C117 C118 -67.7(5)
Pd1 S1 C117 C118 -172.9(4)
C115 C114 C121 S2 165.8(4)
C113 C114 C121 S2 -18.2(7)
C122 S2 C121 C114 -93.8(4)
Pd1 S2 C121 C114 19.1(4)
C121 S2 C122 C125 177.0(4)
Pd1 S2 C122 C125 71.6(4)
C121 S2 C122 C124 -66.6(4)
Pd1 S2 C122 C124 -172.0(4)
C121 S2 C122 C123 55.9(5)
Pd1 S2 C122 C123 -49.5(5)
C11 Pt1 C21 C22 -160.2(3)
N2 Pt1 C21 C22 13.5(3)
C11 Pt1 C21 C26 25.3(4)
N2 Pt1 C21 C26 -161.0(4)
C26 C21 C22 C23 -1.9(6)
Pt1 C21 C22 C23 -177.2(3)
C26 C21 C22 C27 -179.9(4)
Pt1 C21 C22 C27 4.9(5)
C21 C22 C23 C24 1.1(7)
C27 C22 C23 C24 178.9(4)
C22 C23 C24 C25 0.4(6)
C22 C23 C24 C210 179.6(4)
C23 C24 C25 C26 -1.0(6)
C210 C24 C25 C26 179.8(4)
C24 C25 C26 C21 0.1(7)
C22 C21 C26 C25 1.4(6)
Pt1 C21 C26 C25 175.9(3)
C28 N2 C27 C22 -80.3(4)
C29 N2 C27 C22 161.5(3)
Pt1 N2 C27 C22 37.7(4)
C23 C22 C27 N2 151.6(4)
C21 C22 C27 N2 -30.4(5)
C23 C24 C210 C215 162.0(4)
C25 C24 C210 C215 -18.9(7)
C23 C24 C210 C211 -17.7(7)
C25 C24 C210 C211 161.4(4)
C215 C210 C211 C212 0.2(6)
C24 C210 C211 C212 180.0(4)
C210 C211 C212 C213 0.8(7)
C210 C211 C212 C216 -177.9(4)
C211 C212 C213 C214 -0.1(7)
C216 C212 C213 C214 178.6(4)
C211 C212 C213 Pd2 179.7(3)
C216 C212 C213 Pd2 -1.6(6)
S4 Pd2 C213 C212 168.5(4)
S3 Pd2 C213 C212 -8.6(4)
S4 Pd2 C213 C214 -11.7(4)
S3 Pd2 C213 C214 171.2(4)
C212 C213 C214 C215 -1.7(7)
Pd2 C213 C214 C215 178.5(4)
C212 C213 C214 C221 177.9(4)
Pd2 C213 C214 C221 -1.9(6)
C213 C214 C215 C210 2.8(7)
C221 C214 C215 C210 -176.8(4)
C211 C210 C215 C214 -2.0(7)
C24 C210 C215 C214 178.2(4)
C211 C212 C216 S3 -167.0(3)
C213 C212 C216 S3 14.3(5)
C217 S3 C216 C212 93.4(4)
Pd2 S3 C216 C212 -17.3(3)
C216 S3 C217 C218 60.6(4)
Pd2 S3 C217 C218 165.5(3)
C216 S3 C217 C220 178.7(4)
Pd2 S3 C217 C220 -76.4(4)
C216 S3 C217 C219 -60.6(4)
Pd2 S3 C217 C219 44.3(4)
C215 C214 C221 S4 -161.5(4)
C213 C214 C221 S4 18.9(6)
C222 S4 C221 C214 87.0(4)
Pd2 S4 C221 C214 -23.3(4)
C221 S4 C222 C223 67.6(4)
Pd2 S4 C222 C223 172.4(3)
C221 S4 C222 C224 -173.4(4)
Pd2 S4 C222 C224 -68.6(4)
C221 S4 C222 C225 -54.4(4)
Pd2 S4 C222 C225 50.4(4)
